data_4061557
_journal_name_full Organometallics
_journal_paper_doi 10.1021/om050341r
_journal_year 2005
_chemical_absolute_configuration ad
_chemical_formula_moiety 'B F4, C33 H34 N2 O P Pd'
_chemical_formula_sum 'C33 H34 B F4 N2 O P Pd'
_chemical_formula_weight 698.80
_space_group_IT_number 19
_symmetry_cell_setting orthorhombic
_symmetry_space_group_name_Hall 'P 2ac 2ab'
_symmetry_space_group_name_H-M 'P 21 21 21'
_cell_angle_alpha 90.00
_cell_angle_beta 90.00
_cell_angle_gamma 90.00
_cell_formula_units_Z 4
_cell_length_a 10.406(2)
_cell_length_b 15.428(3)
_cell_length_c 19.548(4)
_cell_measurement_temperature 173(2)
_cell_volume 3138(1)
_diffrn_ambient_temperature 173(2)
_exptl_crystal_density_diffrn 1.479
_cod_database_code 4061557

loop_
_symmetry_equiv_pos_as_xyz
'x, y, z'
'-x+1/2, -y, z+1/2'
'-x, y+1/2, -z+1/2'
'x+1/2, -y+1/2, -z'

loop_
_atom_site_label
_atom_site_type_symbol
_atom_site_fract_x
_atom_site_fract_y
_atom_site_fract_z
_atom_site_U_iso_or_equiv
_atom_site_adp_type
_atom_site_occupancy
_atom_site_symmetry_multiplicity
_atom_site_calc_flag
_atom_site_refinement_flags
_atom_site_disorder_assembly
_atom_site_disorder_group
B1 B 0.0083(6) 0.0228(4) 0.0577(3) 0.0518(14) Uani 0.841(9) 1 d PD A 1
F1 F 0.0306(10) -0.0424(4) 0.1032(4) 0.0827(12) Uani 0.841(9) 1 d PD A 1
F2 F -0.0914(5) 0.0764(2) 0.0774(3) 0.0868(17) Uani 0.841(9) 1 d PD A 1
F3 F -0.0226(4) -0.0139(3) -0.0046(2) 0.0900(12) Uani 0.841(9) 1 d PD A 1
F4 F 0.1203(5) 0.0694(4) 0.0492(5) 0.0881(15) Uani 0.841(9) 1 d PD A 1
B1' B 0.022(3) 0.0166(19) 0.0721(15) 0.0518(14) Uani 0.159(9) 1 d PD A 5
F1' F 0.043(6) -0.059(2) 0.106(2) 0.0827(12) Uani 0.159(9) 1 d PD A 5
F2' F -0.030(2) 0.0785(13) 0.1146(13) 0.0868(17) Uani 0.159(9) 1 d PD A 5
F3' F -0.053(3) -0.005(2) 0.0165(12) 0.0900(12) Uani 0.159(9) 1 d PD A 5
F4' F 0.137(3) 0.051(3) 0.050(3) 0.0881(15) Uani 0.159(9) 1 d PD A 5
Pd1 Pd 0.555295(17) 0.037022(12) 0.098999(9) 0.02283(5) Uani 1 1 d . . .
P1 P 0.56842(6) 0.01006(4) 0.21180(3) 0.02408(14) Uani 1 1 d . . .
O1 O 0.57102(17) 0.14882(12) -0.10110(9) 0.0312(4) Uani 1 1 d . . .
N1 N 0.5330(2) 0.08656(14) -0.00022(11) 0.0248(5) Uani 1 1 d . . .
N2 N 0.6455(3) -0.07979(17) 0.07008(12) 0.0354(6) Uani 1 1 d . . .
C1 C 0.4498(3) 0.16467(17) 0.00024(12) 0.0265(5) Uani 1 1 d . . .
H1A H 0.3577 0.1464 0.0015 0.032 Uiso 1 1 calc R . .
C2 C 0.4787(3) 0.2073(2) -0.06910(15) 0.0370(7) Uani 1 1 d . . .
H2A H 0.3997 0.2123 -0.0971 0.044 Uiso 1 1 calc R . .
H2B H 0.5161 0.2658 -0.0628 0.044 Uiso 1 1 calc R . .
C3 C 0.5953(2) 0.08461(18) -0.05627(13) 0.0261(6) Uani 1 1 d . . .
C4 C 0.6904(3) 0.0199(2) -0.07901(14) 0.0347(7) Uani 1 1 d . . .
H4A H 0.7571 0.0134 -0.0440 0.052 Uiso 1 1 calc R . .
H4B H 0.7299 0.0392 -0.1219 0.052 Uiso 1 1 calc R . .
H4C H 0.6476 -0.0359 -0.0863 0.052 Uiso 1 1 calc R . .
C5 C 0.4816(2) 0.21533(18) 0.06539(14) 0.0270(6) Uani 1 1 d . . .
C6 C 0.3866(3) 0.2901(2) 0.07469(15) 0.0355(7) Uani 1 1 d . . .
H6A H 0.2986 0.2676 0.0735 0.053 Uiso 1 1 calc R . .
H6B H 0.3983 0.3323 0.0377 0.053 Uiso 1 1 calc R . .
H6C H 0.4022 0.3183 0.1188 0.053 Uiso 1 1 calc R . .
C7 C 0.6197(3) 0.2492(2) 0.06493(16) 0.0331(6) Uani 1 1 d . . .
H7A H 0.6789 0.2012 0.0558 0.050 Uiso 1 1 calc R . .
H7B H 0.6397 0.2749 0.1095 0.050 Uiso 1 1 calc R . .
H7C H 0.6289 0.2933 0.0292 0.050 Uiso 1 1 calc R . .
C8 C 0.4628(3) 0.14925(17) 0.12354(13) 0.0270(5) Uani 1 1 d . . .
H8A H 0.3701 0.1378 0.1302 0.032 Uiso 1 1 calc R . .
H8B H 0.4980 0.1729 0.1668 0.032 Uiso 1 1 calc R . .
C9 C 0.6976(3) -0.1449(2) 0.06312(15) 0.0339(6) Uani 1 1 d . . .
C10 C 0.7612(3) -0.22677(18) 0.05441(15) 0.0322(6) Uani 1 1 d . . .
C11 C 0.8918(3) -0.2335(2) 0.06829(16) 0.0372(7) Uani 1 1 d . . .
H11A H 0.9393 -0.1843 0.0831 0.045 Uiso 1 1 calc R . .
C12 C 0.9513(4) -0.3125(2) 0.06023(17) 0.0450(7) Uani 1 1 d . . .
H12A H 1.0400 -0.3184 0.0706 0.054 Uiso 1 1 calc R . .
C13 C 0.8835(4) -0.3823(2) 0.03746(19) 0.0491(9) Uani 1 1 d . . .
H13A H 0.9264 -0.4360 0.0307 0.059 Uiso 1 1 calc R . .
C14 C 0.7535(4) -0.3765(2) 0.0240(2) 0.0548(9) Uani 1 1 d . . .
H14A H 0.7071 -0.4258 0.0086 0.066 Uiso 1 1 calc R . .
C15 C 0.6918(3) -0.2981(2) 0.03329(18) 0.0458(8) Uani 1 1 d . . .
H15A H 0.6020 -0.2933 0.0252 0.055 Uiso 1 1 calc R . .
C16 C 0.6485(3) 0.09822(19) 0.25742(14) 0.0295(6) Uani 1 1 d . . .
C17 C 0.6120(3) 0.1305(2) 0.32073(16) 0.0383(7) Uani 1 1 d . . .
H17A H 0.5428 0.1042 0.3447 0.046 Uiso 1 1 calc R . .
C18 C 0.6749(4) 0.2007(2) 0.34956(18) 0.0483(8) Uani 1 1 d . . .
H18A H 0.6479 0.2224 0.3927 0.058 Uiso 1 1 calc R . .
C19 C 0.7760(4) 0.2392(2) 0.3163(2) 0.0534(10) Uani 1 1 d . . .
H19A H 0.8192 0.2871 0.3364 0.064 Uiso 1 1 calc R . .
C20 C 0.8144(4) 0.2078(3) 0.2535(2) 0.0539(10) Uani 1 1 d . . .
H20A H 0.8843 0.2343 0.2303 0.065 Uiso 1 1 calc R . .
C21 C 0.7521(3) 0.1380(2) 0.22390(16) 0.0407(7) Uani 1 1 d . . .
H21A H 0.7796 0.1169 0.1806 0.049 Uiso 1 1 calc R . .
C22 C 0.4159(2) -0.00962(18) 0.25443(13) 0.0273(6) Uani 1 1 d . . .
C23 C 0.3020(3) -0.0040(2) 0.21655(16) 0.0342(7) Uani 1 1 d . . .
H23A H 0.3052 0.0085 0.1690 0.041 Uiso 1 1 calc R . .
C24 C 0.1842(3) -0.0167(2) 0.24874(18) 0.0447(8) Uani 1 1 d . . .
H24A H 0.1070 -0.0125 0.2230 0.054 Uiso 1 1 calc R . .
C25 C 0.1789(3) -0.0350(3) 0.31712(17) 0.0480(8) Uani 1 1 d . . .
H25A H 0.0980 -0.0424 0.3389 0.058 Uiso 1 1 calc R . .
C26 C 0.2919(3) -0.0430(2) 0.35479(16) 0.0439(8) Uani 1 1 d . . .
H26A H 0.2880 -0.0567 0.4021 0.053 Uiso 1 1 calc R . .
C27 C 0.4091(3) -0.0312(2) 0.32364(14) 0.0344(6) Uani 1 1 d . . .
H27A H 0.4859 -0.0377 0.3494 0.041 Uiso 1 1 calc R . .
C28 C 0.6626(3) -0.08668(19) 0.22945(13) 0.0274(6) Uani 1 1 d . . .
C29 C 0.7964(3) -0.0828(2) 0.23518(15) 0.0351(7) Uani 1 1 d . . .
H29A H 0.8385 -0.0282 0.2357 0.042 Uiso 1 1 calc R . .
C30 C 0.8673(3) -0.1578(2) 0.24004(17) 0.0426(8) Uani 1 1 d . . .
H30A H 0.9581 -0.1541 0.2440 0.051 Uiso 1 1 calc R . .
C31 C 0.8093(3) -0.2379(2) 0.23920(16) 0.0401(8) Uani 1 1 d . . .
H31A H 0.8592 -0.2892 0.2435 0.048 Uiso 1 1 calc R . .
C32 C 0.6763(3) -0.2427(2) 0.23201(16) 0.0397(7) Uani 1 1 d . . .
H32A H 0.6352 -0.2976 0.2301 0.048 Uiso 1 1 calc R . .
C33 C 0.6035(3) -0.1677(2) 0.22763(16) 0.0360(7) Uani 1 1 d . . .
H33A H 0.5128 -0.1716 0.2234 0.043 Uiso 1 1 calc R . .

loop_
_atom_site_aniso_label
_atom_site_aniso_U_11
_atom_site_aniso_U_22
_atom_site_aniso_U_33
_atom_site_aniso_U_23
_atom_site_aniso_U_13
_atom_site_aniso_U_12
B1 0.065(3) 0.041(3) 0.049(3) 0.012(2) 0.007(3) 0.003(2)
F1 0.135(3) 0.045(3) 0.0683(16) 0.024(2) -0.0237(18) -0.022(3)
F2 0.091(3) 0.0708(19) 0.099(3) 0.001(2) 0.044(3) 0.023(2)
F3 0.076(2) 0.138(3) 0.056(2) -0.019(2) -0.0071(17) 0.046(2)
F4 0.079(2) 0.049(3) 0.136(2) 0.017(3) 0.022(2) -0.003(2)
B1' 0.065(3) 0.041(3) 0.049(3) 0.012(2) 0.007(3) 0.003(2)
F1' 0.135(3) 0.045(3) 0.0683(16) 0.024(2) -0.0237(18) -0.022(3)
F2' 0.091(3) 0.0708(19) 0.099(3) 0.001(2) 0.044(3) 0.023(2)
F3' 0.076(2) 0.138(3) 0.056(2) -0.019(2) -0.0071(17) 0.046(2)
F4' 0.079(2) 0.049(3) 0.136(2) 0.017(3) 0.022(2) -0.003(2)
Pd1 0.02251(8) 0.02088(9) 0.02512(8) 0.00035(8) 0.00145(8) 0.00313(8)
P1 0.0205(3) 0.0249(3) 0.0269(3) 0.0023(2) 0.0011(3) 0.0005(3)
O1 0.0345(10) 0.0332(10) 0.0260(8) 0.0044(8) -0.0011(9) 0.0000(8)
N1 0.0248(11) 0.0224(12) 0.0271(11) -0.0030(9) -0.0007(8) -0.0005(9)
N2 0.0440(14) 0.0317(14) 0.0305(12) 0.0017(11) 0.0014(10) 0.0089(12)
C1 0.0262(12) 0.0255(13) 0.0278(12) -0.0008(10) -0.0034(12) 0.0023(12)
C2 0.0472(19) 0.0356(17) 0.0283(14) 0.0025(13) -0.0020(12) 0.0096(13)
C3 0.0223(12) 0.0276(15) 0.0285(13) -0.0049(11) -0.0034(10) -0.0053(10)
C4 0.0304(13) 0.0365(18) 0.0371(14) -0.0007(12) 0.0064(11) 0.0017(12)
C5 0.0271(13) 0.0224(14) 0.0314(14) -0.0033(11) -0.0011(10) 0.0008(10)
C6 0.0427(16) 0.0280(16) 0.0357(15) 0.0003(13) -0.0023(12) 0.0121(13)
C7 0.0312(15) 0.0308(16) 0.0374(16) -0.0035(13) -0.0019(12) -0.0033(13)
C8 0.0253(13) 0.0263(14) 0.0294(12) -0.0018(11) 0.0032(10) 0.0055(11)
C9 0.0422(17) 0.0291(16) 0.0303(14) 0.0019(13) 0.0003(13) 0.0051(13)
C10 0.0414(16) 0.0255(15) 0.0296(14) 0.0026(12) 0.0022(12) 0.0069(13)
C11 0.0398(16) 0.0300(16) 0.0419(16) -0.0042(14) 0.0016(13) 0.0017(13)
C12 0.0348(16) 0.0423(19) 0.0579(19) 0.0008(15) 0.0017(17) 0.0056(16)
C13 0.051(2) 0.0296(18) 0.067(2) -0.0028(16) 0.0061(17) 0.0147(16)
C14 0.063(2) 0.0247(17) 0.077(3) -0.0035(17) -0.014(2) -0.0020(17)
C15 0.0411(18) 0.0335(18) 0.063(2) 0.0036(16) -0.0063(15) 0.0035(15)
C16 0.0272(13) 0.0290(15) 0.0323(14) 0.0033(12) -0.0055(11) -0.0006(12)
C17 0.0330(15) 0.0416(19) 0.0404(16) -0.0029(14) -0.0020(13) 0.0009(14)
C18 0.053(2) 0.043(2) 0.0491(19) -0.0105(16) -0.0115(16) 0.0016(17)
C19 0.055(2) 0.045(2) 0.061(2) -0.0041(17) -0.0255(18) -0.0105(17)
C20 0.046(2) 0.057(2) 0.058(2) 0.0119(19) -0.0145(17) -0.0250(18)
C21 0.0382(17) 0.048(2) 0.0362(16) 0.0026(14) -0.0032(13) -0.0119(16)
C22 0.0247(13) 0.0248(14) 0.0324(13) 0.0015(11) 0.0050(10) 0.0011(10)
C23 0.0268(14) 0.0376(17) 0.0382(16) 0.0036(13) 0.0024(12) -0.0052(12)
C24 0.0261(14) 0.051(2) 0.0570(19) 0.0101(16) 0.0069(13) -0.0066(14)
C25 0.0348(15) 0.0434(18) 0.066(2) 0.0090(19) 0.0214(14) -0.0001(16)
C26 0.0537(18) 0.0379(18) 0.0400(16) 0.0102(16) 0.0193(13) 0.0055(16)
C27 0.0378(15) 0.0290(15) 0.0364(13) 0.0030(13) 0.0054(11) 0.0047(13)
C28 0.0290(13) 0.0314(16) 0.0216(12) 0.0036(11) 0.0031(10) 0.0037(12)
C29 0.0278(14) 0.0389(18) 0.0384(16) -0.0065(14) -0.0044(11) 0.0034(13)
C30 0.0317(16) 0.048(2) 0.0482(18) -0.0047(16) -0.0101(13) 0.0120(15)
C31 0.0472(19) 0.0373(19) 0.0360(16) 0.0048(14) 0.0001(14) 0.0172(15)
C32 0.0459(18) 0.0329(18) 0.0404(17) 0.0093(14) 0.0112(14) 0.0045(14)
C33 0.0305(14) 0.0367(18) 0.0408(16) 0.0077(14) 0.0077(12) 0.0026(13)

loop_
_geom_bond_atom_site_label_1
_geom_bond_atom_site_label_2
_geom_bond_distance
_geom_bond_site_symmetry_2
_geom_bond_publ_flag
B1 F1 1.363(6) . ?
B1 F4 1.379(6) . ?
B1 F3 1.380(6) . ?
B1 F2 1.381(6) . ?
B1' F1' 1.359(18) . ?
B1' F2' 1.374(17) . ?
B1' F3' 1.376(18) . ?
B1' F4' 1.386(18) . ?
Pd1 C8 2.038(3) . ?
Pd1 N1 2.098(2) . ?
Pd1 N2 2.109(3) . ?
Pd1 P1 2.2480(8) . ?
P1 C28 1.818(3) . ?
P1 C22 1.818(3) . ?
P1 C16 1.828(3) . ?
O1 C3 1.346(3) . ?
O1 C2 1.459(3) . ?
N1 C3 1.273(3) . ?
N1 C1 1.484(3) . ?
N2 C9 1.149(4) . ?
C1 C5 1.530(4) . ?
C1 C2 1.536(4) . ?
C1 H1A 1.0000 . ?
C2 H2A 0.9900 . ?
C2 H2B 0.9900 . ?
C3 C4 1.475(4) . ?
C4 H4A 0.9800 . ?
C4 H4B 0.9800 . ?
C4 H4C 0.9800 . ?
C5 C6 1.529(4) . ?
C5 C7 1.530(4) . ?
C5 C8 1.539(4) . ?
C6 H6A 0.9800 . ?
C6 H6B 0.9800 . ?
C6 H6C 0.9800 . ?
C7 H7A 0.9800 . ?
C7 H7B 0.9800 . ?
C7 H7C 0.9800 . ?
C8 H8A 0.9900 . ?
C8 H8B 0.9900 . ?
C9 C10 1.437(4) . ?
C10 C15 1.379(5) . ?
C10 C11 1.390(4) . ?
C11 C12 1.376(5) . ?
C11 H11A 0.9500 . ?
C12 C13 1.362(5) . ?
C12 H12A 0.9500 . ?
C13 C14 1.381(5) . ?
C13 H13A 0.9500 . ?
C14 C15 1.382(5) . ?
C14 H14A 0.9500 . ?
C15 H15A 0.9500 . ?
C16 C17 1.387(4) . ?
C16 C21 1.403(4) . ?
C17 C18 1.386(5) . ?
C17 H17A 0.9500 . ?
C18 C19 1.371(5) . ?
C18 H18A 0.9500 . ?
C19 C20 1.381(6) . ?
C19 H19A 0.9500 . ?
C20 C21 1.383(5) . ?
C20 H20A 0.9500 . ?
C21 H21A 0.9500 . ?
C22 C27 1.395(4) . ?
C22 C23 1.400(4) . ?
C23 C24 1.392(4) . ?
C23 H23A 0.9500 . ?
C24 C25 1.368(5) . ?
C24 H24A 0.9500 . ?
C25 C26 1.393(5) . ?
C25 H25A 0.9500 . ?
C26 C27 1.375(4) . ?
C26 H26A 0.9500 . ?
C27 H27A 0.9500 . ?
C28 C33 1.394(4) . ?
C28 C29 1.398(4) . ?
C29 C30 1.375(4) . ?
C29 H29A 0.9500 . ?
C30 C31 1.376(5) . ?
C30 H30A 0.9500 . ?
C31 C32 1.393(4) . ?
C31 H31A 0.9500 . ?
C32 C33 1.384(4) . ?
C32 H32A 0.9500 . ?
C33 H33A 0.9500 . ?
